data_7049083
loop_
_publ_author_name
'Bulatov, Evgeny'
'Haukka, Matti'

_publ_section_title
;
 Non-conventional synthesis and photophysical studies of platinum(ii)
 complexes with methylene bridged 2,2'-dipyridylamine derivatives.
;
_journal_issue 10
_journal_name_full 'Dalton transactions (Cambridge, England : 2003)'
_journal_page_first 3369
_journal_page_last 3379
_journal_paper_doi 10.1039/c8dt03912g
_journal_volume 48
_journal_year 2019
_chemical_formula_moiety 'C34 H30 N6 Pt, 2(C F3 O3 S)'
_chemical_formula_sum 'C36 H30 F6 N6 O6 Pt S2'
_chemical_formula_weight 1015.87
_chemical_name_systematic 'Bis(benzyldi(2-pyridyl)amine)platinum(II) triflate'
_space_group_crystal_system monoclinic
_space_group_IT_number 15
_space_group_name_Hall '-C 2yc'
_space_group_name_H-M_alt 'C 1 2/c 1'
_symmetry_space_group_name_Hall '-C 2yc'
_symmetry_space_group_name_H-M 'C 1 2/c 1'
_atom_sites_solution_hydrogens geom
_audit_creation_date 2018-06-14
_audit_creation_method
;
Olex2 1.2
(compiled 2015.09.30 svn.r3233 for OlexSys, GUI svn.r5103)
;
_audit_update_record
;
2018-09-21 deposited with the CCDC.
2019-02-12 downloaded from the CCDC.
;
_cell_angle_alpha 90
_cell_angle_beta 120.9300(10)
_cell_angle_gamma 90
_cell_formula_units_Z 4
_cell_length_a 23.5841(10)
_cell_length_b 10.0509(3)
_cell_length_c 18.4827(7)
_cell_measurement_reflns_used 4525
_cell_measurement_temperature 170
_cell_measurement_theta_max 27.88
_cell_measurement_theta_min 1.00
_cell_volume 3758.1(2)
_computing_cell_refinement 'Denzo/Scalepack (Otwinowski & Minor, 1997)'
_computing_data_collection 'Collect (Bruker AXS BV, 1997-2008)'
_computing_data_reduction 'Denzo/Scalepack (Otwinowski & Minor, 1997)'
_computing_molecular_graphics 'Olex2 (Dolomanov et al., 2009)'
_computing_publication_material 'Olex2 (Dolomanov et al., 2009)'
_computing_structure_refinement 'ShelXL (Sheldrick, 2015)'
_computing_structure_solution 'ShelXT (Sheldrick, 2015)'
_diffrn_ambient_temperature 170
_diffrn_detector_area_resol_mean 16
_diffrn_measured_fraction_theta_full 0.999
_diffrn_measured_fraction_theta_max 0.993
_diffrn_measurement_device '\k-geometry diffractometer'
_diffrn_measurement_device_type 'Bruker KAPPA APEX II CCD'
_diffrn_measurement_method '\f scans and \w scans with \k offset'
_diffrn_radiation_monochromator 'horizontally mounted graphite crystal'
_diffrn_radiation_type MoK\a
_diffrn_radiation_wavelength 0.71073
_diffrn_reflns_av_R_equivalents 0.0443
_diffrn_reflns_av_unetI/netI 0.0439
_diffrn_reflns_Laue_measured_fraction_full 0.999
_diffrn_reflns_Laue_measured_fraction_max 0.993
_diffrn_reflns_limit_h_max 30
_diffrn_reflns_limit_h_min -30
_diffrn_reflns_limit_k_max 13
_diffrn_reflns_limit_k_min -13
_diffrn_reflns_limit_l_max 17
_diffrn_reflns_limit_l_min -24
_diffrn_reflns_number 16911
_diffrn_reflns_point_group_measured_fraction_full 0.999
_diffrn_reflns_point_group_measured_fraction_max 0.993
_diffrn_reflns_theta_full 25.242
_diffrn_reflns_theta_max 27.951
_diffrn_reflns_theta_min 2.263
_diffrn_source 'sealed tube'
_exptl_absorpt_coefficient_mu 3.929
_exptl_absorpt_correction_T_max 0.7456
_exptl_absorpt_correction_T_min 0.6032
_exptl_absorpt_correction_type multi-scan
_exptl_absorpt_process_details
;
SADABS-2012/1 (Bruker,2012) was used for absorption correction.
wR2(int) was 0.0762 before and 0.0658 after correction.
The Ratio of minimum to maximum transmission is 0.8090.
The \l/2 correction factor is 0.0015.
;
_exptl_crystal_colour 'clear colourless'
_exptl_crystal_colour_lustre clear
_exptl_crystal_colour_primary colourless
_exptl_crystal_density_diffrn 1.795
_exptl_crystal_density_method 'not measured'
_exptl_crystal_description Block
_exptl_crystal_F_000 2000
_exptl_crystal_size_max 0.089
_exptl_crystal_size_mid 0.079
_exptl_crystal_size_min 0.076
_refine_diff_density_max 0.880
_refine_diff_density_min -1.195
_refine_diff_density_rms 0.134
_refine_ls_extinction_method none
_refine_ls_goodness_of_fit_ref 1.067
_refine_ls_hydrogen_treatment constr
_refine_ls_matrix_type full
_refine_ls_number_parameters 259
_refine_ls_number_reflns 4475
_refine_ls_number_restraints 0
_refine_ls_restrained_S_all 1.067
_refine_ls_R_factor_all 0.0563
_refine_ls_R_factor_gt 0.0353
_refine_ls_shift/su_max 0.000
_refine_ls_shift/su_mean 0.000
_refine_ls_structure_factor_coef Fsqd
_refine_ls_weighting_details 'w=1/[\s^2^(Fo^2^)+36.6551P] where P=(Fo^2^+2Fc^2^)/3'
_refine_ls_weighting_scheme calc
_refine_ls_wR_factor_gt 0.0669
_refine_ls_wR_factor_ref 0.0757
_reflns_Friedel_coverage 0.000
_reflns_number_gt 3321
_reflns_number_total 4475
_reflns_threshold_expression 'I > 2\s(I)'
_cod_data_source_file c8dt03912g2.cif
_cod_data_source_block eb107_2_dsad
_cod_depositor_comments 'Adding full bibliography for 7049077--7049089.cif.'
_cod_database_code 7049083
_shelx_space_group_comment
;
The symmetry employed for this shelxl refinement is uniquely defined
by the following loop, which should always be used as a source of
symmetry information in preference to the above space-group names.
They are only intended as comments.
;
_shelx_estimated_absorpt_t_max 0.754
_shelx_estimated_absorpt_t_min 0.721
_olex2_refinement_description
;
1. Fixed Uiso
 At 1.2 times of:
  All C(H) groups, All C(H,H) groups
2.a Secondary CH2 refined with riding coordinates:
 C11(H11A,H11B)
2.b Aromatic/amide H refined with riding coordinates:
 C2(H2), C3(H3), C4(H4), C5(H5), C7(H7), C8(H8), C9(H9), C10(H10), C13(H13),
 C14(H14), C15(H15), C16(H16), C17(H17)
;
_shelx_shelxl_version_number 2014/7
_olex2_submission_special_instructions 'No special instructions were received'

loop_
_space_group_symop_operation_xyz
'x, y, z'
'-x, y, -z+1/2'
'x+1/2, y+1/2, z'
'-x+1/2, y+1/2, -z+1/2'
'-x, -y, -z'
'x, -y, z-1/2'
'-x+1/2, -y+1/2, -z'
'x+1/2, -y+1/2, z-1/2'

loop_
_atom_site_label
_atom_site_type_symbol
_atom_site_fract_x
_atom_site_fract_y
_atom_site_fract_z
_atom_site_U_iso_or_equiv
_atom_site_adp_type
_atom_site_occupancy
_atom_site_site_symmetry_order
_atom_site_calc_flag
_atom_site_refinement_flags_posn
_atom_site_refinement_flags_adp
_atom_site_refinement_flags_occupancy
Pt1 Pt 0.5000 0.5000 0.5000 0.01658(7) Uani 1 2 d S T P
N1 N 0.43827(18) 0.4017(4) 0.3920(2) 0.0191(8) Uani 1 1 d . . .
N2 N 0.42970(17) 0.4730(4) 0.5296(2) 0.0195(8) Uani 1 1 d . . .
N3 N 0.35035(17) 0.5196(4) 0.3883(2) 0.0203(8) Uani 1 1 d . . .
C1 C 0.3736(2) 0.4340(4) 0.3494(3) 0.0166(9) Uani 1 1 d . . .
C2 C 0.3316(2) 0.3841(4) 0.2684(3) 0.0194(9) Uani 1 1 d . . .
H2 H 0.2865 0.4103 0.2375 0.023 Uiso 1 1 calc R . .
C3 C 0.3559(2) 0.2966(5) 0.2336(3) 0.0219(10) Uani 1 1 d . . .
H3 H 0.3280 0.2634 0.1782 0.026 Uiso 1 1 calc R . .
C4 C 0.4217(2) 0.2575(5) 0.2805(3) 0.0261(10) Uani 1 1 d . . .
H4 H 0.4390 0.1945 0.2585 0.031 Uiso 1 1 calc R . .
C5 C 0.4613(2) 0.3113(5) 0.3591(3) 0.0228(10) Uani 1 1 d . . .
H5 H 0.5063 0.2843 0.3914 0.027 Uiso 1 1 calc R . .
C6 C 0.36624(18) 0.5004(5) 0.4712(2) 0.0176(7) Uani 1 1 d . . .
C7 C 0.3190(2) 0.5102(5) 0.4952(3) 0.0220(9) Uani 1 1 d . . .
H7 H 0.2747 0.5338 0.4549 0.026 Uiso 1 1 calc R . .
C8 C 0.3370(2) 0.4856(5) 0.5774(3) 0.0249(10) Uani 1 1 d . . .
H8 H 0.3057 0.4957 0.5947 0.030 Uiso 1 1 calc R . .
C9 C 0.4014(2) 0.4457(5) 0.6352(3) 0.0277(11) Uani 1 1 d . . .
H9 H 0.4140 0.4227 0.6914 0.033 Uiso 1 1 calc R . .
C10 C 0.4460(2) 0.4405(5) 0.6089(3) 0.0240(10) Uani 1 1 d . . .
H10 H 0.4899 0.4131 0.6479 0.029 Uiso 1 1 calc R . .
C11 C 0.2941(2) 0.6072(5) 0.3332(3) 0.0231(10) Uani 1 1 d . . .
H11A H 0.2848 0.6671 0.3683 0.028 Uiso 1 1 calc R . .
H11B H 0.2543 0.5524 0.2982 0.028 Uiso 1 1 calc R . .
C12 C 0.3090(2) 0.6890(5) 0.2767(3) 0.0242(10) Uani 1 1 d . . .
C13 C 0.3660(3) 0.7665(5) 0.3122(4) 0.0353(12) Uani 1 1 d . . .
H13 H 0.3964 0.7646 0.3713 0.042 Uiso 1 1 calc R . .
C14 C 0.3777(4) 0.8462(6) 0.2605(5) 0.0527(18) Uani 1 1 d . . .
H14 H 0.4162 0.9003 0.2846 0.063 Uiso 1 1 calc R . .
C15 C 0.3351(4) 0.8487(6) 0.1754(5) 0.059(2) Uani 1 1 d . . .
H15 H 0.3439 0.9042 0.1407 0.070 Uiso 1 1 calc R . .
C16 C 0.2797(4) 0.7709(6) 0.1404(4) 0.0488(18) Uani 1 1 d . . .
H16 H 0.2503 0.7717 0.0810 0.059 Uiso 1 1 calc R . .
C17 C 0.2657(3) 0.6909(5) 0.1902(3) 0.0339(12) Uani 1 1 d . . .
H17 H 0.2268 0.6380 0.1654 0.041 Uiso 1 1 calc R . .
S1 S 0.64592(7) 0.11101(13) 0.49370(9) 0.0305(3) Uani 1 1 d . . .
F1 F 0.5876(2) -0.0485(4) 0.5481(3) 0.0757(13) Uani 1 1 d . . .
F2 F 0.5417(2) -0.0392(5) 0.4130(3) 0.0987(18) Uani 1 1 d . . .
F3 F 0.6308(2) -0.1475(4) 0.4865(3) 0.0693(13) Uani 1 1 d . . .
O1 O 0.6553(3) 0.1035(4) 0.4229(3) 0.0555(12) Uani 1 1 d . . .
O2 O 0.60414(18) 0.2161(4) 0.4922(3) 0.0402(10) Uani 1 1 d . . .
O3 O 0.70565(18) 0.0937(4) 0.5748(3) 0.0398(9) Uani 1 1 d . . .
C18 C 0.5981(3) -0.0380(6) 0.4846(4) 0.0484(16) Uani 1 1 d . . .

loop_
_atom_site_aniso_label
_atom_site_aniso_U_11
_atom_site_aniso_U_22
_atom_site_aniso_U_33
_atom_site_aniso_U_23
_atom_site_aniso_U_13
_atom_site_aniso_U_12
Pt1 0.01049(10) 0.02345(12) 0.01401(10) -0.00132(11) 0.00501(8) 0.00087(12)
N1 0.0161(18) 0.0244(19) 0.0201(18) -0.0027(15) 0.0117(16) 0.0014(16)
N2 0.0127(16) 0.031(2) 0.0146(16) -0.0027(14) 0.0067(14) -0.0002(15)
N3 0.0116(16) 0.031(2) 0.0150(16) 0.0000(16) 0.0044(13) 0.0051(16)
C1 0.011(2) 0.023(2) 0.014(2) 0.0015(17) 0.0058(17) 0.0012(17)
C2 0.015(2) 0.027(2) 0.016(2) -0.0002(18) 0.0068(18) -0.0014(19)
C3 0.021(2) 0.026(2) 0.018(2) -0.0048(18) 0.0089(19) -0.0057(19)
C4 0.025(3) 0.028(2) 0.027(2) -0.007(2) 0.015(2) -0.002(2)
C5 0.018(2) 0.026(2) 0.025(2) -0.0027(19) 0.012(2) 0.0038(19)
C6 0.0111(17) 0.0227(19) 0.0160(17) -0.001(2) 0.0048(14) 0.002(2)
C7 0.0151(19) 0.029(2) 0.024(2) -0.006(2) 0.0113(17) -0.002(2)
C8 0.019(2) 0.038(3) 0.023(2) -0.008(2) 0.0153(18) -0.007(2)
C9 0.026(3) 0.040(3) 0.018(2) 0.000(2) 0.012(2) 0.000(2)
C10 0.020(2) 0.033(3) 0.019(2) 0.0012(19) 0.010(2) 0.001(2)
C11 0.011(2) 0.030(2) 0.020(2) 0.0011(19) 0.0022(18) 0.0062(19)
C12 0.023(2) 0.028(2) 0.024(2) 0.0010(19) 0.014(2) 0.009(2)
C13 0.035(3) 0.034(3) 0.044(3) 0.001(2) 0.026(3) 0.001(2)
C14 0.065(5) 0.038(3) 0.080(5) 0.007(3) 0.056(4) 0.000(3)
C15 0.097(6) 0.038(3) 0.081(5) 0.025(3) 0.074(5) 0.021(4)
C16 0.079(5) 0.041(3) 0.035(3) 0.015(3) 0.036(4) 0.029(3)
C17 0.042(3) 0.033(3) 0.030(3) 0.003(2) 0.021(3) 0.016(2)
S1 0.0324(7) 0.0282(6) 0.0313(7) -0.0012(5) 0.0166(6) 0.0037(6)
F1 0.090(3) 0.079(3) 0.093(3) -0.017(2) 0.072(3) -0.035(2)
F2 0.063(3) 0.096(4) 0.081(3) -0.020(3) -0.003(3) -0.039(3)
F3 0.118(4) 0.037(2) 0.064(3) -0.0041(18) 0.054(3) 0.000(2)
O1 0.090(4) 0.045(2) 0.049(3) -0.005(2) 0.048(3) -0.006(2)
O2 0.026(2) 0.038(2) 0.043(2) -0.0081(17) 0.0077(18) 0.0113(17)
O3 0.0216(19) 0.039(2) 0.050(2) 0.0032(19) 0.0122(18) 0.0063(17)
C18 0.051(4) 0.047(4) 0.044(4) -0.013(3) 0.022(3) -0.014(3)

loop_
_atom_type_symbol
_atom_type_description
_atom_type_scat_dispersion_real
_atom_type_scat_dispersion_imag
_atom_type_scat_source
C C 0.0033 0.0016 'International Tables Vol C Tables 4.2.6.8 and 6.1.1.4'
H H 0.0000 0.0000 'International Tables Vol C Tables 4.2.6.8 and 6.1.1.4'
F F 0.0171 0.0103 'International Tables Vol C Tables 4.2.6.8 and 6.1.1.4'
N N 0.0061 0.0033 'International Tables Vol C Tables 4.2.6.8 and 6.1.1.4'
O O 0.0106 0.0060 'International Tables Vol C Tables 4.2.6.8 and 6.1.1.4'
Pt Pt -1.7033 8.3905 'International Tables Vol C Tables 4.2.6.8 and 6.1.1.4'
S S 0.1246 0.1234 'International Tables Vol C Tables 4.2.6.8 and 6.1.1.4'

loop_
_geom_angle_atom_site_label_1
_geom_angle_atom_site_label_2
_geom_angle_atom_site_label_3
_geom_angle
_geom_angle_site_symmetry_1
_geom_angle_site_symmetry_3
N1 Pt1 N1 180.0 . 5_666
N2 Pt1 N1 85.81(14) . .
N2 Pt1 N1 94.19(14) . 5_666
N2 Pt1 N1 94.19(14) 5_666 .
N2 Pt1 N1 85.81(14) 5_666 5_666
N2 Pt1 N2 180.0 5_666 .
C1 N1 Pt1 118.9(3) . .
C1 N1 C5 119.7(4) . .
C5 N1 Pt1 121.3(3) . .
C6 N2 Pt1 119.0(3) . .
C6 N2 C10 119.8(4) . .
C10 N2 Pt1 120.9(3) . .
C1 N3 C11 117.4(3) . .
C6 N3 C1 121.7(4) . .
C6 N3 C11 118.7(3) . .
N1 C1 N3 118.1(4) . .
N1 C1 C2 120.4(4) . .
C2 C1 N3 121.5(4) . .
C1 C2 H2 120.2 . .
C3 C2 C1 119.6(4) . .
C3 C2 H2 120.2 . .
C2 C3 H3 120.3 . .
C2 C3 C4 119.3(4) . .
C4 C3 H3 120.3 . .
C3 C4 H4 120.5 . .
C5 C4 C3 118.9(4) . .
C5 C4 H4 120.5 . .
N1 C5 C4 121.9(4) . .
N1 C5 H5 119.1 . .
C4 C5 H5 119.1 . .
N2 C6 N3 118.0(3) . .
N2 C6 C7 119.9(4) . .
N3 C6 C7 122.1(4) . .
C6 C7 H7 120.2 . .
C8 C7 C6 119.6(4) . .
C8 C7 H7 120.2 . .
C7 C8 H8 120.1 . .
C7 C8 C9 119.8(4) . .
C9 C8 H8 120.1 . .
C8 C9 H9 120.9 . .
C10 C9 C8 118.2(4) . .
C10 C9 H9 120.9 . .
N2 C10 C9 122.4(4) . .
N2 C10 H10 118.8 . .
C9 C10 H10 118.8 . .
N3 C11 H11A 109.5 . .
N3 C11 H11B 109.5 . .
N3 C11 C12 110.9(4) . .
H11A C11 H11B 108.0 . .
C12 C11 H11A 109.5 . .
C12 C11 H11B 109.5 . .
C13 C12 C11 119.4(4) . .
C17 C12 C11 120.7(5) . .
C17 C12 C13 119.9(5) . .
C12 C13 H13 120.5 . .
C14 C13 C12 119.1(6) . .
C14 C13 H13 120.5 . .
C13 C14 H14 119.4 . .
C15 C14 C13 121.2(7) . .
C15 C14 H14 119.4 . .
C14 C15 H15 120.2 . .
C14 C15 C16 119.7(6) . .
C16 C15 H15 120.2 . .
C15 C16 H16 119.6 . .
C15 C16 C17 120.9(6) . .
C17 C16 H16 119.6 . .
C12 C17 H17 120.4 . .
C16 C17 C12 119.3(6) . .
C16 C17 H17 120.4 . .
O1 S1 O3 114.4(3) . .
O1 S1 C18 104.5(3) . .
O2 S1 O1 116.5(3) . .
O2 S1 O3 113.7(2) . .
O2 S1 C18 102.4(3) . .
O3 S1 C18 102.9(3) . .
F1 C18 S1 111.8(4) . .
F1 C18 F3 106.3(6) . .
F2 C18 S1 111.0(5) . .
F2 C18 F1 110.0(6) . .
F2 C18 F3 106.9(5) . .
F3 C18 S1 110.6(5) . .

loop_
_geom_bond_atom_site_label_1
_geom_bond_atom_site_label_2
_geom_bond_distance
_geom_bond_site_symmetry_2
Pt1 N1 2.023(4) .
Pt1 N1 2.023(4) 5_666
Pt1 N2 2.014(4) 5_666
Pt1 N2 2.014(4) .
N1 C1 1.349(5) .
N1 C5 1.353(6) .
N2 C6 1.349(5) .
N2 C10 1.351(6) .
N3 C1 1.401(5) .
N3 C6 1.392(5) .
N3 C11 1.477(5) .
C1 C2 1.395(6) .
C2 H2 0.9500 .
C2 C3 1.376(6) .
C3 H3 0.9500 .
C3 C4 1.390(6) .
C4 H4 0.9500 .
C4 C5 1.370(6) .
C5 H5 0.9500 .
C6 C7 1.399(5) .
C7 H7 0.9500 .
C7 C8 1.372(6) .
C8 H8 0.9500 .
C8 C9 1.393(6) .
C9 H9 0.9500 .
C9 C10 1.366(7) .
C10 H10 0.9500 .
C11 H11A 0.9900 .
C11 H11B 0.9900 .
C11 C12 1.506(7) .
C12 C13 1.391(7) .
C12 C17 1.386(7) .
C13 H13 0.9500 .
C13 C14 1.381(8) .
C14 H14 0.9500 .
C14 C15 1.363(10) .
C15 H15 0.9500 .
C15 C16 1.368(10) .
C16 H16 0.9500 .
C16 C17 1.384(8) .
C17 H17 0.9500 .
S1 O1 1.437(4) .
S1 O2 1.435(4) .
S1 O3 1.446(4) .
S1 C18 1.830(6) .
F1 C18 1.320(7) .
F2 C18 1.309(7) .
F3 C18 1.334(7) .

loop_
_geom_torsion_atom_site_label_1
_geom_torsion_atom_site_label_2
_geom_torsion_atom_site_label_3
_geom_torsion_atom_site_label_4
_geom_torsion
Pt1 N1 C1 N3 -9.5(5)
Pt1 N1 C1 C2 169.7(3)
Pt1 N1 C5 C4 -170.9(4)
Pt1 N2 C6 N3 13.1(6)
Pt1 N2 C6 C7 -166.3(4)
Pt1 N2 C10 C9 167.5(4)
N1 C1 C2 C3 3.0(7)
N2 C6 C7 C8 -3.1(7)
N3 C1 C2 C3 -177.8(4)
N3 C6 C7 C8 177.6(5)
N3 C11 C12 C13 -54.4(6)
N3 C11 C12 C17 127.7(5)
C1 N1 C5 C4 4.6(7)
C1 N3 C6 N2 45.4(6)
C1 N3 C6 C7 -135.3(5)
C1 N3 C11 C12 -54.8(5)
C1 C2 C3 C4 1.2(7)
C2 C3 C4 C5 -2.5(7)
C3 C4 C5 N1 -0.3(7)
C5 N1 C1 N3 174.9(4)
C5 N1 C1 C2 -5.9(6)
C6 N2 C10 C9 -6.0(7)
C6 N3 C1 N1 -47.4(6)
C6 N3 C1 C2 133.3(4)
C6 N3 C11 C12 141.5(4)
C6 C7 C8 C9 -2.7(8)
C7 C8 C9 C10 4.0(8)
C8 C9 C10 N2 0.2(8)
C10 N2 C6 N3 -173.3(4)
C10 N2 C6 C7 7.3(7)
C11 N3 C1 N1 149.4(4)
C11 N3 C1 C2 -29.8(6)
C11 N3 C6 N2 -151.7(4)
C11 N3 C6 C7 27.7(7)
C11 C12 C13 C14 -176.9(5)
C11 C12 C17 C16 177.7(5)
C12 C13 C14 C15 -0.9(9)
C13 C12 C17 C16 -0.3(7)
C13 C14 C15 C16 -0.1(10)
C14 C15 C16 C17 1.0(9)
C15 C16 C17 C12 -0.8(8)
C17 C12 C13 C14 1.1(8)
O1 S1 C18 F1 177.3(5)
O1 S1 C18 F2 -59.4(6)
O1 S1 C18 F3 59.1(5)
O2 S1 C18 F1 -60.7(5)
O2 S1 C18 F2 62.5(5)
O2 S1 C18 F3 -178.9(4)
O3 S1 C18 F1 57.5(5)
O3 S1 C18 F2 -179.2(5)
O3 S1 C18 F3 -60.7(5)
